data_4324115
loop_
_publ_author_name
'Debasis Banerjee'
'Sun Jin Kim'
'Haohan Wu'
'Wenqian Xu'
'Lauren A. Borkowski'
'Jing Li'
'John B. Parise'

_publ_contact_author_address
;Phone: (631) 632 8196, Fax: (631) 632 8240
255 ESS, Room 238, Stony Brook University, NY-11794-2100
;
_publ_contact_author_email john.parise@stonybrook.edu
_publ_contact_author_fax '(631) 632 8240'
_publ_contact_author_name 'Prof. John B. Parise'
_publ_contact_author_phone '(631) 632 8196'
_publ_section_title
;
 Anionic Gallium-Based Metal-Organic Framework and Its Sorption and
 Ion-Exchange Properties
;
_journal_name_full 'Inorganic Chemistry'
_journal_page_first 208
_journal_page_last 212
_journal_paper_doi 10.1021/ic101789u
_journal_volume 50
_journal_year 2011
_chemical_formula_moiety 'C12 H4 Ga O8'
_chemical_formula_sum 'C12 H4 Ga O8'
_chemical_formula_weight 345.87
_chemical_name_systematic
; 
 ? 
;
_space_group_IT_number 220
_symmetry_cell_setting cubic
_symmetry_space_group_name_Hall 'I -4bd 2c 3'
_symmetry_space_group_name_H-M 'I -4 3 d'
_atom_sites_solution_hydrogens geom
_atom_sites_solution_primary direct
_atom_sites_solution_secondary difmap
_audit_creation_method SHELXL-97
_cell_angle_alpha 90.00
_cell_angle_beta 90.00
_cell_angle_gamma 90.00
_cell_formula_units_Z 12
_cell_length_a 19.9611(9)
_cell_length_b 19.9611(9)
_cell_length_c 19.9611(9)
_cell_measurement_temperature 100(2)
_cell_volume 7953.4(6)
_computing_cell_refinement 'APEX II (Bruker, 2009)'
_computing_data_collection 'APEX II (Bruker, 2009)'
_computing_data_reduction 'APEX II (Bruker, 2009)'
_computing_structure_refinement 'SHELXL-97 (Sheldrick, 1997)'
_computing_structure_solution 'SHELXS-97 (Sheldrick, 1990)'
_diffrn_ambient_temperature 100(2)
_diffrn_measured_fraction_theta_full 1.000
_diffrn_measured_fraction_theta_max 1.000
_diffrn_radiation_monochromator graphite
_diffrn_radiation_source 'APS 15ID-C'
_diffrn_radiation_type synchrotron
_diffrn_radiation_wavelength 0.41328
_diffrn_reflns_av_R_equivalents 0.0473
_diffrn_reflns_av_sigmaI/netI 0.0164
_diffrn_reflns_limit_h_max 26
_diffrn_reflns_limit_h_min -23
_diffrn_reflns_limit_k_max 26
_diffrn_reflns_limit_k_min -18
_diffrn_reflns_limit_l_max 23
_diffrn_reflns_limit_l_min -26
_diffrn_reflns_number 40804
_diffrn_reflns_theta_full 15.97
_diffrn_reflns_theta_max 15.97
_diffrn_reflns_theta_min 1.45
_exptl_absorpt_coefficient_mu 0.223
_exptl_absorpt_correction_T_max 0.744
_exptl_absorpt_correction_T_min 0.543
_exptl_absorpt_correction_type multi-scan
_exptl_absorpt_process_details 'SADABS, (Sheldrick, 2008)'
_exptl_crystal_colour colorless
_exptl_crystal_density_diffrn 0.867
_exptl_crystal_density_method 'not measured'
_exptl_crystal_description block
_exptl_crystal_F_000 2052
_exptl_crystal_size_max 0.07
_exptl_crystal_size_mid 0.04
_exptl_crystal_size_min 0.03
_refine_diff_density_max 0.175
_refine_diff_density_min -0.271
_refine_diff_density_rms 0.032
_refine_ls_abs_structure_details 'Flack H D (1983), Acta Cryst. A39, 876-881'
_refine_ls_abs_structure_Flack 0.06(4)
_refine_ls_extinction_method none
_refine_ls_goodness_of_fit_ref 1.070
_refine_ls_hydrogen_treatment constr
_refine_ls_matrix_type full
_refine_ls_number_parameters 51
_refine_ls_number_reflns 1648
_refine_ls_number_restraints 0
_refine_ls_restrained_S_all 1.070
_refine_ls_R_factor_all 0.0306
_refine_ls_R_factor_gt 0.0263
_refine_ls_shift/su_max 0.000
_refine_ls_shift/su_mean 0.000
_refine_ls_structure_factor_coef Fsqd
_refine_ls_weighting_details 'calc w=1/[\s^2^(Fo^2^)+(0.0302P)^2^+2.3669P] where P=(Fo^2^+2Fc^2^)/3'
_refine_ls_weighting_scheme calc
_refine_ls_wR_factor_gt 0.0598
_refine_ls_wR_factor_ref 0.0608
_reflns_number_gt 1538
_reflns_number_total 1648
_reflns_threshold_expression >2sigma(I)
_cod_data_source_file ic101789u_si_002.cif
_cod_data_source_block gafinal
_cod_database_code 4324115

loop_
_symmetry_equiv_pos_as_xyz
'x, y, z'
'-x+1/2, -y, z+1/2'
'-x, y+1/2, -z+1/2'
'x+1/2, -y+1/2, -z'
'z, x, y'
'z+1/2, -x+1/2, -y'
'-z+1/2, -x, y+1/2'
'-z, x+1/2, -y+1/2'
'y, z, x'
'-y, z+1/2, -x+1/2'
'y+1/2, -z+1/2, -x'
'-y+1/2, -z, x+1/2'
'y+1/4, x+1/4, z+1/4'
'-y+1/4, -x+3/4, z+3/4'
'y+3/4, -x+1/4, -z+3/4'
'-y+3/4, x+3/4, -z+1/4'
'x+1/4, z+1/4, y+1/4'
'-x+3/4, z+3/4, -y+1/4'
'-x+1/4, -z+3/4, y+3/4'
'x+3/4, -z+1/4, -y+3/4'
'z+1/4, y+1/4, x+1/4'
'z+3/4, -y+1/4, -x+3/4'
'-z+3/4, y+3/4, -x+1/4'
'-z+1/4, -y+3/4, x+3/4'
'x+1/2, y+1/2, z+1/2'
'-x+1, -y+1/2, z+1'
'-x+1/2, y+1, -z+1'
'x+1, -y+1, -z+1/2'
'z+1/2, x+1/2, y+1/2'
'z+1, -x+1, -y+1/2'
'-z+1, -x+1/2, y+1'
'-z+1/2, x+1, -y+1'
'y+1/2, z+1/2, x+1/2'
'-y+1/2, z+1, -x+1'
'y+1, -z+1, -x+1/2'
'-y+1, -z+1/2, x+1'
'y+3/4, x+3/4, z+3/4'
'-y+3/4, -x+5/4, z+5/4'
'y+5/4, -x+3/4, -z+5/4'
'-y+5/4, x+5/4, -z+3/4'
'x+3/4, z+3/4, y+3/4'
'-x+5/4, z+5/4, -y+3/4'
'-x+3/4, -z+5/4, y+5/4'
'x+5/4, -z+3/4, -y+5/4'
'z+3/4, y+3/4, x+3/4'
'z+5/4, -y+3/4, -x+5/4'
'-z+5/4, y+5/4, -x+3/4'
'-z+3/4, -y+5/4, x+5/4'

loop_
_atom_site_label
_atom_site_type_symbol
_atom_site_fract_x
_atom_site_fract_y
_atom_site_fract_z
_atom_site_U_iso_or_equiv
_atom_site_adp_type
_atom_site_occupancy
_atom_site_symmetry_multiplicity
_atom_site_calc_flag
_atom_site_refinement_flags
_atom_site_disorder_assembly
_atom_site_disorder_group
Ga1 Ga 0.0000 0.2500 0.8750 0.03649(10) Uani 1 4 d S . .
O1 O -0.07424(7) 0.22045(6) 0.82988(6) 0.0436(3) Uani 1 1 d . . .
O2 O -0.06528(8) 0.30906(8) 0.76444(8) 0.0658(5) Uani 1 1 d . . .
C1 C -0.09339(10) 0.25805(11) 0.77962(10) 0.0498(5) Uani 1 1 d . . .
C2 C -0.15385(9) 0.23246(9) 0.74350(11) 0.0486(4) Uani 1 1 d . . .
C3 C -0.17593(9) 0.26677(9) 0.68839(9) 0.0466(5) Uani 1 1 d . . .
H3 H -0.1532 0.3059 0.6737 0.056 Uiso 1 1 calc R . .

loop_
_atom_site_aniso_label
_atom_site_aniso_U_11
_atom_site_aniso_U_22
_atom_site_aniso_U_33
_atom_site_aniso_U_23
_atom_site_aniso_U_13
_atom_site_aniso_U_12
Ga1 0.04003(14) 0.04003(14) 0.02941(18) 0.000 0.000 0.000
O1 0.0470(7) 0.0445(7) 0.0392(7) 0.0058(5) -0.0063(5) -0.0072(6)
O2 0.0765(10) 0.0560(9) 0.0649(10) 0.0139(8) -0.0262(8) -0.0308(8)
C1 0.0520(11) 0.0464(11) 0.0511(10) -0.0024(9) -0.0122(8) -0.0113(9)
C2 0.0503(9) 0.0431(10) 0.0525(11) 0.0076(8) -0.0150(9) -0.0144(8)
C3 0.0499(10) 0.0426(11) 0.0472(10) 0.0112(8) -0.0140(8) -0.0161(8)

loop_
_atom_type_symbol
_atom_type_description
_atom_type_scat_dispersion_real
_atom_type_scat_dispersion_imag
_atom_type_scat_source
C C 0.0015 0.0009 'International Tables Vol C Tables 4.2.6.8 and 6.1.1.4'
H H 0.0000 0.0000 'International Tables Vol C Tables 4.2.6.8 and 6.1.1.4'
N N 0.0030 0.0019 'International Tables Vol C Tables 4.2.6.8 and 6.1.1.4'
O O 0.0020 0.0020 'International Tables Vol C Tables 4.2.6.8 and 6.1.1.4'
Ga Ga 0.2720 0.6090 'International Tables Vol C Tables 4.2.6.8 and 6.1.1.4'

loop_
_geom_angle_atom_site_label_1
_geom_angle_atom_site_label_2
_geom_angle_atom_site_label_3
_geom_angle
_geom_angle_site_symmetry_1
_geom_angle_site_symmetry_3
_geom_angle_publ_flag
O1 Ga1 O1 103.99(4) 15_456 . ?
O1 Ga1 O1 103.99(4) 15_456 26_454 ?
O1 Ga1 O1 121.09(8) . 26_454 ?
O1 Ga1 O1 121.09(8) 15_456 40_446 ?
O1 Ga1 O1 103.99(4) . 40_446 ?
O1 Ga1 O1 103.99(4) 26_454 40_446 ?
C1 O1 Ga1 115.35(11) . . ?
O2 C1 O1 122.85(16) . . ?
O2 C1 C2 123.01(18) . . ?
O1 C1 C2 114.13(17) . . ?
C3 C2 C3 120.72(17) . 7 ?
C3 C2 C1 118.44(16) . . ?
C3 C2 C1 120.81(17) 7 . ?
C2 C3 C2 119.26(17) . 10_545 ?

loop_
_geom_bond_atom_site_label_1
_geom_bond_atom_site_label_2
_geom_bond_distance
_geom_bond_site_symmetry_2
_geom_bond_publ_flag
Ga1 O1 1.8317(12) 15_456 ?
Ga1 O1 1.8317(12) . ?
Ga1 O1 1.8317(13) 26_454 ?
Ga1 O1 1.8317(12) 40_446 ?
O1 C1 1.310(2) . ?
O2 C1 1.201(3) . ?
C1 C2 1.496(2) . ?
C2 C3 1.369(3) . ?
C2 C3 1.401(2) 7 ?
C3 C2 1.401(2) 10_545 ?
